data_7701955
loop_
_publ_author_name
'Kan, Wei-Qiu'
'He, Yuan-Chun'
'Wen, Shizheng'
'Zhao, Pu Su'

_publ_section_title
;
 A series of host-guest coordination polymers containing viologens:
 syntheses, crystal Structures, thermo/photochromism and influence factors
 of the thermo/photochromic behaviors
;
_journal_name_full 'Dalton Transactions'
_journal_paper_doi 10.1039/C9DT03929E
_journal_year 2019
_chemical_formula_moiety 'C29 H22 Mn N O7,(H2 O)'
_chemical_formula_sum 'C29 H24 Mn N O8'
_chemical_formula_weight 569.43
_space_group_IT_number 2
_space_group_name_Hall '-P 1'
_space_group_name_H-M_alt 'P -1'
_symmetry_cell_setting triclinic
_symmetry_space_group_name_Hall '-P 1'
_symmetry_space_group_name_H-M 'P -1'
_atom_sites_solution_hydrogens geom
_atom_sites_solution_primary direct
_atom_sites_solution_secondary difmap
_audit_creation_method SHELXL-97
_audit_update_record
;
2019-07-03 deposited with the CCDC.	2019-11-15 downloaded from the CCDC.
;
_cell_angle_alpha 71.653(5)
_cell_angle_beta 80.651(5)
_cell_angle_gamma 78.363(6)
_cell_formula_units_Z 2
_cell_length_a 9.6652(8)
_cell_length_b 11.6743(12)
_cell_length_c 11.8784(10)
_cell_measurement_reflns_used 4806
_cell_measurement_temperature 293(2)
_cell_measurement_theta_max 26.3953
_cell_measurement_theta_min 2.1895
_cell_volume 1238.9(2)
_computing_cell_refinement 'CrysAlisPro(1.171.35.21) (Agilent Tech., 2012)'
_computing_data_collection 'CrysAlisPro(1.171.35.21) (Agilent Tech., 2012)'
_computing_data_reduction 'CrysAlisPro(1.171.35.21) (Agilent Tech., 2012)'
_computing_structure_refinement 'SHELXL-97 (Sheldrick, 2008)'
_computing_structure_solution 'SHELXL-97 (Sheldrick, 2008)'
_diffrn_ambient_temperature 293(2)
_diffrn_detector_area_resol_mean 10.0
_diffrn_measured_fraction_theta_full 0.995
_diffrn_measured_fraction_theta_max 0.995
_diffrn_measurement_device_type 'Bruker P4'
_diffrn_measurement_method '\w scan'
_diffrn_radiation_monochromator graphite
_diffrn_radiation_source 'fine-focus sealed tube'
_diffrn_radiation_type MoK\a
_diffrn_radiation_wavelength 0.71073
_diffrn_reflns_av_R_equivalents 0.0783
_diffrn_reflns_av_sigmaI/netI 0.0608
_diffrn_reflns_limit_h_max 11
_diffrn_reflns_limit_h_min -11
_diffrn_reflns_limit_k_max 14
_diffrn_reflns_limit_k_min -14
_diffrn_reflns_limit_l_max 14
_diffrn_reflns_limit_l_min -14
_diffrn_reflns_number 19964
_diffrn_reflns_theta_full 25.00
_diffrn_reflns_theta_max 25.35
_diffrn_reflns_theta_min 2.16
_exptl_absorpt_coefficient_mu 0.589
_exptl_absorpt_correction_T_max 0.8814
_exptl_absorpt_correction_T_min 0.8525
_exptl_absorpt_correction_type multi-scan
_exptl_absorpt_process_details
;
CrysAlis (Oxford Diffraction, 2006)
;
_exptl_crystal_colour yellow
_exptl_crystal_density_diffrn 1.526
_exptl_crystal_density_method 'not measured'
_exptl_crystal_description block
_exptl_crystal_F_000 588
_exptl_crystal_size_max 0.28
_exptl_crystal_size_mid 0.25
_exptl_crystal_size_min 0.22
_refine_diff_density_max 0.328
_refine_diff_density_min -0.399
_refine_diff_density_rms 0.078
_refine_ls_extinction_method none
_refine_ls_goodness_of_fit_ref 1.048
_refine_ls_hydrogen_treatment mixed
_refine_ls_matrix_type full
_refine_ls_number_parameters 352
_refine_ls_number_reflns 4512
_refine_ls_number_restraints 0
_refine_ls_restrained_S_all 1.048
_refine_ls_R_factor_all 0.0706
_refine_ls_R_factor_gt 0.0430
_refine_ls_shift/su_max 0.000
_refine_ls_shift/su_mean 0.000
_refine_ls_structure_factor_coef Fsqd
_refine_ls_weighting_details 'calc w=1/[\s^2^(Fo^2^)+(0.0511P)^2^+0.2541P] where P=(Fo^2^+2Fc^2^)/3'
_refine_ls_weighting_scheme calc
_refine_ls_wR_factor_gt 0.0947
_refine_ls_wR_factor_ref 0.1064
_reflns_number_gt 3371
_reflns_number_total 4512
_reflns_threshold_expression >2\s(I)
_cod_data_source_file c9dt03929e2.cif
_cod_data_source_block compound-6
_cod_depositor_comments
;
The following automatic conversions were performed:

data item '_symmetry_cell_setting' value 'Triclinic' was changed to
'triclinic' in accordance with the
/home/data/users/saulius/crontab/automatic-downloads/rss-feeds/RSC/lib/dictionaries/cif_core.dic
dictionary named 'cif_core.dic' version 2.4.2 last updated on
2011-04-26.

Automatic conversion script
Id: cif_fix_values 6909 2019-04-08 15:41:33Z antanas 
;
_cod_original_cell_volume 1238.94(19)
_cod_database_code 7701955

loop_
_symmetry_equiv_pos_as_xyz
'x, y, z'
'-x, -y, -z'

loop_
_atom_site_label
_atom_site_type_symbol
_atom_site_fract_x
_atom_site_fract_y
_atom_site_fract_z
_atom_site_U_iso_or_equiv
_atom_site_adp_type
_atom_site_occupancy
_atom_site_symmetry_multiplicity
_atom_site_calc_flag
_atom_site_refinement_flags
Mn1 Mn 0.12060(4) 0.43800(4) 0.09077(4) 0.01670(14) Uani 1 1 d .
C1 C -0.1739(3) 0.3689(3) 0.1636(2) 0.0177(6) Uani 1 1 d .
C2 C -0.6772(3) 0.3058(3) 0.2744(2) 0.0208(6) Uani 1 1 d .
C3 C -0.5265(3) 0.2719(3) 0.3055(2) 0.0175(6) Uani 1 1 d .
C4 C -0.4918(3) 0.1957(3) 0.4170(2) 0.0237(7) Uani 1 1 d .
H4 H -0.5618 0.1595 0.4723 0.028 Uiso 1 1 calc R
C5 C -0.3533(3) 0.1733(3) 0.4461(2) 0.0228(7) Uani 1 1 d .
C6 C -0.2471(3) 0.2253(3) 0.3644(2) 0.0206(6) Uani 1 1 d .
H6 H -0.1543 0.2096 0.3836 0.025 Uiso 1 1 calc R
C7 C -0.2822(3) 0.3021(3) 0.2523(2) 0.0174(6) Uani 1 1 d .
C8 C -0.4199(3) 0.3238(2) 0.2240(2) 0.0164(6) Uani 1 1 d .
H8 H -0.4416 0.3742 0.1490 0.020 Uiso 1 1 calc R
C9 C -0.1946(3) 0.0624(3) 0.5948(2) 0.0291(8) Uani 1 1 d .
H9A H -0.1471 0.1332 0.5732 0.035 Uiso 1 1 calc R
H9B H -0.1403 0.0050 0.5539 0.035 Uiso 1 1 calc R
C10 C -0.2019(3) 0.0034(3) 0.7279(2) 0.0213(6) Uani 1 1 d .
C11 C -0.3259(3) -0.0240(3) 0.7980(3) 0.0247(7) Uani 1 1 d .
H11 H -0.4093 -0.0095 0.7626 0.030 Uiso 1 1 calc R
C12 C -0.3277(3) -0.0731(3) 0.9210(2) 0.0221(7) Uani 1 1 d .
H12 H -0.4127 -0.0908 0.9668 0.027 Uiso 1 1 calc R
C13 C -0.2054(3) -0.0962(3) 0.9767(2) 0.0185(6) Uani 1 1 d .
C14 C -0.0797(3) -0.0734(3) 0.9049(2) 0.0259(7) Uani 1 1 d .
H14 H 0.0047 -0.0915 0.9396 0.031 Uiso 1 1 calc R
C15 C -0.0778(3) -0.0241(3) 0.7826(3) 0.0272(7) Uani 1 1 d .
H15 H 0.0077 -0.0092 0.7363 0.033 Uiso 1 1 calc R
C16 C -0.2075(3) -0.1339(3) 1.1093(2) 0.0179(6) Uani 1 1 d .
C17 C -0.2894(3) -0.0580(3) 1.1723(2) 0.0247(7) Uani 1 1 d .
H17 H -0.3496 0.0102 1.1318 0.030 Uiso 1 1 calc R
C18 C -0.2851(3) -0.0797(3) 1.2932(3) 0.0278(7) Uani 1 1 d .
H18 H -0.3431 -0.0277 1.3330 0.033 Uiso 1 1 calc R
C19 C -0.1941(3) -0.1792(3) 1.3550(3) 0.0265(7) Uani 1 1 d .
H19 H -0.1873 -0.1927 1.4355 0.032 Uiso 1 1 calc R
C20 C -0.1134(3) -0.2585(3) 1.2945(2) 0.0219(7) Uani 1 1 d .
H20 H -0.0528 -0.3259 1.3355 0.026 Uiso 1 1 calc R
C21 C -0.1210(3) -0.2395(3) 1.1734(2) 0.0185(6) Uani 1 1 d .
C22 C -0.0514(3) -0.3388(3) 1.1203(2) 0.0206(6) Uani 1 1 d .
C23 C -0.3081(4) 0.2277(3) 0.9540(3) 0.0356(8) Uani 1 1 d .
H23A H -0.2927 0.2027 1.0367 0.053 Uiso 1 1 calc R
H23B H -0.2201 0.2418 0.9054 0.053 Uiso 1 1 calc R
H23C H -0.3439 0.1647 0.9368 0.053 Uiso 1 1 calc R
C24 C -0.4141(3) 0.3434(3) 0.9275(2) 0.0273(7) Uani 1 1 d .
H24A H -0.5027 0.3296 0.9774 0.033 Uiso 1 1 calc R
H24B H -0.3787 0.4067 0.9461 0.033 Uiso 1 1 calc R
C25 C -0.5702(3) 0.3936(3) 0.7695(3) 0.0312(8) Uani 1 1 d .
H25 H -0.6435 0.3694 0.8282 0.037 Uiso 1 1 calc R
C26 C -0.5956(3) 0.4382(3) 0.6521(3) 0.0328(8) Uani 1 1 d .
H26 H -0.6864 0.4446 0.6318 0.039 Uiso 1 1 calc R
C27 C -0.4874(3) 0.4736(3) 0.5634(2) 0.0213(6) Uani 1 1 d .
C28 C -0.3532(3) 0.4604(3) 0.5988(3) 0.0318(8) Uani 1 1 d .
H28 H -0.2771 0.4812 0.5418 0.038 Uiso 1 1 calc R
C29 C -0.3327(3) 0.4171(3) 0.7165(3) 0.0296(7) Uani 1 1 d .
H29 H -0.2430 0.4098 0.7392 0.036 Uiso 1 1 calc R
N1 N -0.4403(2) 0.3848(2) 0.7999(2) 0.0219(5) Uani 1 1 d .
O1 O -0.0530(2) 0.35918(19) 0.19626(17) 0.0275(5) Uani 1 1 d .
O2 O -0.2122(2) 0.43193(18) 0.06285(16) 0.0236(5) Uani 1 1 d .
O3 O -0.69277(19) 0.36378(18) 0.16532(16) 0.0228(5) Uani 1 1 d .
O4 O -0.7760(2) 0.2789(2) 0.35342(18) 0.0453(7) Uani 1 1 d .
O5 O -0.3342(2) 0.0986(2) 0.55951(17) 0.0363(6) Uani 1 1 d .
O6 O 0.0572(2) -0.40923(18) 1.16316(17) 0.0260(5) Uani 1 1 d .
O7 O -0.1105(2) -0.35191(19) 1.03919(17) 0.0270(5) Uani 1 1 d .
O1W O -1.0419(3) 0.4180(3) 0.4341(2) 0.0648(8) Uani 1 1 d .
H1A H -1.0500 0.4458 0.3576 0.097 Uiso 1 1 d R
H1B H -0.9561 0.3851 0.4235 0.097 Uiso 1 1 d R

loop_
_atom_site_aniso_label
_atom_site_aniso_U_11
_atom_site_aniso_U_22
_atom_site_aniso_U_33
_atom_site_aniso_U_23
_atom_site_aniso_U_13
_atom_site_aniso_U_12
Mn1 0.0112(2) 0.0246(3) 0.0111(2) 0.00058(17) -0.00325(16) -0.00326(17)
C1 0.0160(14) 0.0242(16) 0.0118(13) -0.0023(11) -0.0028(11) -0.0042(12)
C2 0.0187(15) 0.0287(17) 0.0136(14) -0.0040(12) -0.0019(12) -0.0040(13)
C3 0.0131(14) 0.0241(16) 0.0123(13) -0.0018(11) -0.0026(11) -0.0008(12)
C4 0.0167(15) 0.0366(18) 0.0119(14) 0.0025(13) 0.0023(11) -0.0091(13)
C5 0.0191(15) 0.0315(17) 0.0100(13) 0.0055(12) -0.0043(11) -0.0026(13)
C6 0.0129(14) 0.0297(17) 0.0154(14) -0.0008(12) -0.0040(11) -0.0024(12)
C7 0.0153(13) 0.0231(15) 0.0115(13) -0.0017(11) -0.0010(11) -0.0040(12)
C8 0.0164(14) 0.0210(15) 0.0102(13) -0.0003(11) -0.0049(11) -0.0033(12)
C9 0.0157(15) 0.046(2) 0.0165(15) 0.0034(14) -0.0037(12) -0.0033(14)
C10 0.0172(14) 0.0255(16) 0.0160(14) 0.0004(12) -0.0052(12) 0.0008(12)
C11 0.0126(14) 0.0351(18) 0.0217(15) -0.0008(13) -0.0062(12) -0.0015(13)
C12 0.0158(14) 0.0318(17) 0.0145(14) -0.0011(13) 0.0016(11) -0.0057(13)
C13 0.0177(14) 0.0204(15) 0.0134(14) -0.0005(11) -0.0031(11) -0.0001(12)
C14 0.0163(14) 0.0372(18) 0.0175(15) 0.0033(13) -0.0074(12) -0.0030(13)
C15 0.0140(14) 0.042(2) 0.0173(15) 0.0021(13) 0.0008(12) -0.0057(13)
C16 0.0144(14) 0.0226(16) 0.0137(14) 0.0002(12) -0.0012(11) -0.0051(12)
C17 0.0206(15) 0.0279(17) 0.0187(15) -0.0001(13) -0.0009(12) 0.0002(13)
C18 0.0271(17) 0.0323(18) 0.0203(16) -0.0082(13) 0.0038(13) -0.0007(14)
C19 0.0262(16) 0.0389(19) 0.0139(14) -0.0054(13) -0.0009(12) -0.0087(14)
C20 0.0177(14) 0.0287(17) 0.0136(14) 0.0015(12) -0.0026(12) -0.0027(12)
C21 0.0137(14) 0.0233(16) 0.0165(14) -0.0027(12) -0.0033(11) -0.0022(12)
C22 0.0210(15) 0.0250(16) 0.0120(14) 0.0019(12) 0.0002(12) -0.0084(13)
C23 0.043(2) 0.0306(19) 0.0309(18) 0.0007(15) -0.0133(16) -0.0091(16)
C24 0.0320(17) 0.0357(19) 0.0153(15) -0.0043(13) -0.0061(13) -0.0099(14)
C25 0.0221(16) 0.046(2) 0.0254(17) -0.0048(15) 0.0006(13) -0.0167(15)
C26 0.0194(16) 0.057(2) 0.0219(16) -0.0043(15) -0.0043(13) -0.0153(15)
C27 0.0216(15) 0.0243(16) 0.0186(15) -0.0072(12) -0.0039(12) -0.0023(13)
C28 0.0189(16) 0.052(2) 0.0213(16) -0.0063(15) 0.0013(13) -0.0092(15)
C29 0.0186(15) 0.047(2) 0.0226(16) -0.0061(15) -0.0048(13) -0.0076(14)
N1 0.0218(13) 0.0257(14) 0.0198(13) -0.0065(10) -0.0059(10) -0.0049(11)
O1 0.0172(10) 0.0435(13) 0.0172(10) 0.0044(9) -0.0067(8) -0.0117(9)
O2 0.0214(10) 0.0334(12) 0.0117(10) 0.0056(9) -0.0052(8) -0.0114(9)
O3 0.0149(10) 0.0322(12) 0.0159(10) 0.0024(9) -0.0066(8) -0.0027(9)
O4 0.0144(11) 0.091(2) 0.0184(11) 0.0016(12) -0.0034(9) -0.0070(12)
O5 0.0162(11) 0.0584(16) 0.0164(11) 0.0170(10) -0.0072(9) -0.0061(10)
O6 0.0200(10) 0.0298(12) 0.0246(11) -0.0049(9) -0.0056(9) 0.0018(9)
O7 0.0301(12) 0.0314(12) 0.0212(11) -0.0077(9) -0.0090(9) -0.0039(9)
O1W 0.079(2) 0.065(2) 0.0379(16) 0.0001(14) -0.0212(15) 0.0047(16)

loop_
_atom_type_symbol
_atom_type_description
_atom_type_scat_dispersion_real
_atom_type_scat_dispersion_imag
_atom_type_scat_source
C C 0.0033 0.0016 'International Tables Vol C Tables 4.2.6.8 and 6.1.1.4'
H H 0.0000 0.0000 'International Tables Vol C Tables 4.2.6.8 and 6.1.1.4'
N N 0.0061 0.0033 'International Tables Vol C Tables 4.2.6.8 and 6.1.1.4'
O O 0.0106 0.0060 'International Tables Vol C Tables 4.2.6.8 and 6.1.1.4'
Mn Mn 0.3368 0.7283 'International Tables Vol C Tables 4.2.6.8 and 6.1.1.4'

loop_
_geom_angle_atom_site_label_1
_geom_angle_atom_site_label_2
_geom_angle_atom_site_label_3
_geom_angle
_geom_angle_site_symmetry_1
_geom_angle_site_symmetry_3
O3 Mn1 O1 112.22(7) 1_655 .
O3 Mn1 O7 108.13(8) 1_655 2_556
O1 Mn1 O7 90.46(8) . 2_556
O3 Mn1 O6 99.20(8) 1_655 1_564
O1 Mn1 O6 89.12(8) . 1_564
O7 Mn1 O6 150.57(7) 2_556 1_564
O3 Mn1 O2 95.46(7) 1_655 2_565
O1 Mn1 O2 152.27(7) . 2_565
O7 Mn1 O2 81.96(8) 2_556 2_565
O6 Mn1 O2 84.85(8) 1_564 2_565
O3 Mn1 Mn1 165.15(6) 1_655 2_565
O1 Mn1 Mn1 80.49(5) . 2_565
O7 Mn1 Mn1 62.66(5) 2_556 2_565
O6 Mn1 Mn1 88.29(5) 1_564 2_565
O2 Mn1 Mn1 72.31(5) 2_565 2_565
O2 C1 O1 125.1(3) . .
O2 C1 C7 117.2(2) . .
O1 C1 C7 117.7(2) . .
O4 C2 O3 124.7(2) . .
O4 C2 C3 119.7(2) . .
O3 C2 C3 115.6(2) . .
C8 C3 C4 118.7(2) . .
C8 C3 C2 119.3(2) . .
C4 C3 C2 121.9(2) . .
C5 C4 C3 120.5(3) . .
C5 C4 H4 119.8 . .
C3 C4 H4 119.8 . .
O5 C5 C6 124.8(2) . .
O5 C5 C4 114.6(2) . .
C6 C5 C4 120.6(2) . .
C5 C6 C7 118.8(2) . .
C5 C6 H6 120.6 . .
C7 C6 H6 120.6 . .
C8 C7 C6 120.2(3) . .
C8 C7 C1 118.5(2) . .
C6 C7 C1 121.1(2) . .
C7 C8 C3 121.1(2) . .
C7 C8 H8 119.4 . .
C3 C8 H8 119.4 . .
O5 C9 C10 109.5(2) . .
O5 C9 H9A 109.8 . .
C10 C9 H9A 109.8 . .
O5 C9 H9B 109.8 . .
C10 C9 H9B 109.8 . .
H9A C9 H9B 108.2 . .
C11 C10 C15 118.3(2) . .
C11 C10 C9 123.2(2) . .
C15 C10 C9 118.5(3) . .
C10 C11 C12 120.7(2) . .
C10 C11 H11 119.6 . .
C12 C11 H11 119.6 . .
C13 C12 C11 121.3(3) . .
C13 C12 H12 119.4 . .
C11 C12 H12 119.4 . .
C12 C13 C14 117.6(2) . .
C12 C13 C16 122.4(2) . .
C14 C13 C16 119.8(2) . .
C15 C14 C13 121.1(2) . .
C15 C14 H14 119.4 . .
C13 C14 H14 119.4 . .
C14 C15 C10 120.9(3) . .
C14 C15 H15 119.6 . .
C10 C15 H15 119.6 . .
C17 C16 C21 117.9(2) . .
C17 C16 C13 119.0(2) . .
C21 C16 C13 123.0(3) . .
C16 C17 C18 122.3(3) . .
C16 C17 H17 118.8 . .
C18 C17 H17 118.8 . .
C17 C18 C19 120.0(3) . .
C17 C18 H18 120.0 . .
C19 C18 H18 120.0 . .
C18 C19 C20 118.7(3) . .
C18 C19 H19 120.6 . .
C20 C19 H19 120.6 . .
C19 C20 C21 121.6(3) . .
C19 C20 H20 119.2 . .
C21 C20 H20 119.2 . .
C20 C21 C16 119.3(3) . .
C20 C21 C22 118.2(2) . .
C16 C21 C22 122.1(2) . .
O7 C22 O6 123.9(3) . .
O7 C22 C21 117.0(2) . .
O6 C22 C21 118.9(2) . .
C24 C23 H23A 109.5 . .
C24 C23 H23B 109.5 . .
H23A C23 H23B 109.5 . .
C24 C23 H23C 109.5 . .
H23A C23 H23C 109.5 . .
H23B C23 H23C 109.5 . .
N1 C24 C23 110.8(3) . .
N1 C24 H24A 109.5 . .
C23 C24 H24A 109.5 . .
N1 C24 H24B 109.5 . .
C23 C24 H24B 109.5 . .
H24A C24 H24B 108.1 . .
N1 C25 C26 120.3(3) . .
N1 C25 H25 119.9 . .
C26 C25 H25 119.9 . .
C25 C26 C27 120.6(3) . .
C25 C26 H26 119.7 . .
C27 C26 H26 119.7 . .
C26 C27 C28 117.2(3) . .
C26 C27 C27 121.9(3) . 2_466
C28 C27 C27 120.9(3) . 2_466
C29 C28 C27 120.3(3) . .
C29 C28 H28 119.8 . .
C27 C28 H28 119.8 . .
N1 C29 C28 120.8(3) . .
N1 C29 H29 119.6 . .
C28 C29 H29 119.6 . .
C25 N1 C29 120.7(2) . .
C25 N1 C24 120.5(2) . .
C29 N1 C24 118.8(2) . .
C1 O1 Mn1 126.22(17) . .
C1 O2 Mn1 135.06(17) . 2_565
C2 O3 Mn1 127.50(18) . 1_455
C5 O5 C9 118.9(2) . .
C22 O6 Mn1 112.28(18) . 1_546
C22 O7 Mn1 152.2(2) . 2_556
H1A O1W H1B 93.0 . .

loop_
_geom_bond_atom_site_label_1
_geom_bond_atom_site_label_2
_geom_bond_distance
_geom_bond_site_symmetry_2
Mn1 O3 2.0479(17) 1_655
Mn1 O1 2.108(2) .
Mn1 O7 2.114(2) 2_556
Mn1 O6 2.156(2) 1_564
Mn1 O2 2.1664(19) 2_565
Mn1 Mn1 3.2383(8) 2_565
C1 O2 1.261(3) .
C1 O1 1.264(3) .
C1 C7 1.506(4) .
C2 O4 1.239(3) .
C2 O3 1.276(3) .
C2 C3 1.506(4) .
C3 C8 1.387(4) .
C3 C4 1.392(4) .
C4 C5 1.390(4) .
C4 H4 0.9300 .
C5 O5 1.373(3) .
C5 C6 1.386(4) .
C6 C7 1.401(4) .
C6 H6 0.9300 .
C7 C8 1.380(4) .
C8 H8 0.9300 .
C9 O5 1.420(3) .
C9 C10 1.509(4) .
C9 H9A 0.9700 .
C9 H9B 0.9700 .
C10 C11 1.376(4) .
C10 C15 1.389(4) .
C11 C12 1.390(4) .
C11 H11 0.9300 .
C12 C13 1.387(4) .
C12 H12 0.9300 .
C13 C14 1.388(4) .
C13 C16 1.494(4) .
C14 C15 1.382(4) .
C14 H14 0.9300 .
C15 H15 0.9300 .
C16 C17 1.383(4) .
C16 C21 1.413(4) .
C17 C18 1.384(4) .
C17 H17 0.9300 .
C18 C19 1.386(4) .
C18 H18 0.9300 .
C19 C20 1.388(4) .
C19 H19 0.9300 .
C20 C21 1.396(4) .
C20 H20 0.9300 .
C21 C22 1.484(4) .
C22 O7 1.259(3) .
C22 O6 1.265(3) .
C23 C24 1.500(4) .
C23 H23A 0.9600 .
C23 H23B 0.9600 .
C23 H23C 0.9600 .
C24 N1 1.486(3) .
C24 H24A 0.9700 .
C24 H24B 0.9700 .
C25 N1 1.338(4) .
C25 C26 1.371(4) .
C25 H25 0.9300 .
C26 C27 1.385(4) .
C26 H26 0.9300 .
C27 C28 1.392(4) .
C27 C27 1.478(5) 2_466
C28 C29 1.361(4) .
C28 H28 0.9300 .
C29 N1 1.339(4) .
C29 H29 0.9300 .
O2 Mn1 2.1664(19) 2_565
O3 Mn1 2.0479(17) 1_455
O6 Mn1 2.156(2) 1_546
O7 Mn1 2.114(2) 2_556
O1W H1A 0.8739 .
O1W H1B 0.8483 .

loop_
_geom_hbond_atom_site_label_D
_geom_hbond_atom_site_label_H
_geom_hbond_atom_site_label_A
_geom_hbond_distance_DH
_geom_hbond_distance_HA
_geom_hbond_distance_DA
_geom_hbond_angle_DHA
_geom_hbond_site_symmetry_A
O1W H1A O1 0.87 2.44 3.133(3) 136.7 1_455
O1W H1A O6 0.87 2.60 3.321(3) 141.0 1_464
O1W H1B O4 0.85 2.14 2.942(4) 158.3 .

loop_
_geom_torsion_atom_site_label_1
_geom_torsion_atom_site_label_2
_geom_torsion_atom_site_label_3
_geom_torsion_atom_site_label_4
_geom_torsion
_geom_torsion_site_symmetry_1
_geom_torsion_site_symmetry_4
O4 C2 C3 C8 -166.4(3) . .
O3 C2 C3 C8 12.3(4) . .
O4 C2 C3 C4 9.5(5) . .
O3 C2 C3 C4 -171.8(3) . .
C8 C3 C4 C5 0.7(5) . .
C2 C3 C4 C5 -175.3(3) . .
C3 C4 C5 O5 178.7(3) . .
C3 C4 C5 C6 -0.7(5) . .
O5 C5 C6 C7 -178.6(3) . .
C4 C5 C6 C7 0.7(5) . .
C5 C6 C7 C8 -0.8(4) . .
C5 C6 C7 C1 175.1(3) . .
O2 C1 C7 C8 -7.1(4) . .
O1 C1 C7 C8 171.8(3) . .
O2 C1 C7 C6 177.0(3) . .
O1 C1 C7 C6 -4.1(4) . .
C6 C7 C8 C3 0.7(4) . .
C1 C7 C8 C3 -175.3(3) . .
C4 C3 C8 C7 -0.7(4) . .
C2 C3 C8 C7 175.4(3) . .
O5 C9 C10 C11 8.0(4) . .
O5 C9 C10 C15 -171.7(3) . .
C15 C10 C11 C12 2.7(5) . .
C9 C10 C11 C12 -177.0(3) . .
C10 C11 C12 C13 -0.1(5) . .
C11 C12 C13 C14 -2.7(4) . .
C11 C12 C13 C16 172.1(3) . .
C12 C13 C14 C15 2.9(5) . .
C16 C13 C14 C15 -172.0(3) . .
C13 C14 C15 C10 -0.3(5) . .
C11 C10 C15 C14 -2.5(5) . .
C9 C10 C15 C14 177.2(3) . .
C12 C13 C16 C17 -58.3(4) . .
C14 C13 C16 C17 116.3(3) . .
C12 C13 C16 C21 126.6(3) . .
C14 C13 C16 C21 -58.8(4) . .
C21 C16 C17 C18 2.5(4) . .
C13 C16 C17 C18 -172.8(3) . .
C16 C17 C18 C19 1.3(5) . .
C17 C18 C19 C20 -2.9(4) . .
C18 C19 C20 C21 0.6(4) . .
C19 C20 C21 C16 3.2(4) . .
C19 C20 C21 C22 -169.5(3) . .
C17 C16 C21 C20 -4.7(4) . .
C13 C16 C21 C20 170.4(3) . .
C17 C16 C21 C22 167.8(3) . .
C13 C16 C21 C22 -17.1(4) . .
C20 C21 C22 O7 145.7(3) . .
C16 C21 C22 O7 -26.9(4) . .
C20 C21 C22 O6 -30.0(4) . .
C16 C21 C22 O6 157.4(2) . .
N1 C25 C26 C27 0.6(5) . .
C25 C26 C27 C28 0.9(5) . .
C25 C26 C27 C27 -177.6(4) . 2_466
C26 C27 C28 C29 -1.6(5) . .
C27 C27 C28 C29 176.8(3) 2_466 .
C27 C28 C29 N1 1.0(5) . .
C26 C25 N1 C29 -1.3(5) . .
C26 C25 N1 C24 176.4(3) . .
C28 C29 N1 C25 0.5(5) . .
C28 C29 N1 C24 -177.3(3) . .
C23 C24 N1 C25 118.6(3) . .
C23 C24 N1 C29 -63.7(3) . .
O2 C1 O1 Mn1 -2.9(4) . .
C7 C1 O1 Mn1 178.29(18) . .
O3 Mn1 O1 C1 -165.6(2) 1_655 .
O7 Mn1 O1 C1 -55.7(2) 2_556 .
O6 Mn1 O1 C1 94.8(2) 1_564 .
O2 Mn1 O1 C1 17.7(3) 2_565 .
Mn1 Mn1 O1 C1 6.4(2) 2_565 .
O1 C1 O2 Mn1 -7.5(5) . 2_565
C7 C1 O2 Mn1 171.33(19) . 2_565
O4 C2 O3 Mn1 4.1(5) . 1_455
C3 C2 O3 Mn1 -174.45(18) . 1_455
C6 C5 O5 C9 -5.5(5) . .
C4 C5 O5 C9 175.1(3) . .
C10 C9 O5 C5 168.5(3) . .
O7 C22 O6 Mn1 -4.2(3) . 1_546
C21 C22 O6 Mn1 171.18(19) . 1_546
O6 C22 O7 Mn1 -6.7(6) . 2_556
C21 C22 O7 Mn1 177.8(3) . 2_556
